data_4315970
loop_
_publ_author_name
'Leslie D. Field'
'Hsiu L. Li'
'Scott J. Dalgarno'

_publ_section_title
;
 Side-on Bound Diazene and Hydrazine Complexes of Ruthenium
;
_journal_name_full 'Inorganic Chemistry'
_journal_page_first 6214
_journal_page_last 6221
_journal_paper_doi 10.1021/ic100821u
_journal_volume 49
_journal_year 2010
_chemical_formula_moiety 'C20 H52 Cl N2 P4 Ru, N2, Cl'
_chemical_formula_sum 'C20 H52 Cl2 N4 P4 Ru'
_chemical_formula_weight 644.51
_chemical_name_common LHL2047
_chemical_name_systematic
;
 ?
;
_space_group_IT_number 2
_symmetry_cell_setting triclinic
_symmetry_space_group_name_Hall '-P 1'
_symmetry_space_group_name_H-M 'P -1'
_atom_sites_solution_hydrogens geom
_atom_sites_solution_primary direct
_atom_sites_solution_secondary difmap
_audit_creation_method SHELXL-97
_cell_angle_alpha 89.09(2)
_cell_angle_beta 82.05(3)
_cell_angle_gamma 89.83(3)
_cell_formula_units_Z 4
_cell_length_a 10.005(10)
_cell_length_b 10.721(11)
_cell_length_c 29.23(3)
_cell_measurement_reflns_used 8129
_cell_measurement_temperature 100(2)
_cell_measurement_theta_max 27.51
_cell_measurement_theta_min 2.66
_cell_volume 3105(5)
_computing_cell_refinement 'SAINT (Bruker, 1998)'
_computing_data_collection 'Apex II'
_computing_data_reduction 'SAINT (Bruker, 1998)'
_computing_molecular_graphics 'XSeed (Barbour, 2001)'
_computing_publication_material 'local program'
_computing_structure_refinement 'SHELXL-97 (Sheldrick, 1997)'
_computing_structure_solution 'SHELXS-97 (Sheldrick, 1990)'
_diffrn_ambient_temperature 100(2)
_diffrn_measured_fraction_theta_full 0.986
_diffrn_measured_fraction_theta_max 0.986
_diffrn_measurement_device_type 'Bruker Nonius X8 Apex 2'
_diffrn_measurement_method 'omega and phi scans'
_diffrn_radiation_monochromator graphite
_diffrn_radiation_source 'fine-focus sealed tube'
_diffrn_radiation_type MoK\a
_diffrn_radiation_wavelength 0.71073
_diffrn_reflns_av_R_equivalents 0.0450
_diffrn_reflns_av_sigmaI/netI 0.0558
_diffrn_reflns_limit_h_max 12
_diffrn_reflns_limit_h_min -12
_diffrn_reflns_limit_k_max 13
_diffrn_reflns_limit_k_min -13
_diffrn_reflns_limit_l_max 36
_diffrn_reflns_limit_l_min -36
_diffrn_reflns_number 47647
_diffrn_reflns_theta_full 26.33
_diffrn_reflns_theta_max 26.33
_diffrn_reflns_theta_min 1.90
_exptl_absorpt_coefficient_mu 0.899
_exptl_absorpt_correction_T_max 0.8267
_exptl_absorpt_correction_T_min 0.6878
_exptl_absorpt_correction_type multi-scan
_exptl_absorpt_process_details Bruker-SADABS
_exptl_crystal_colour Colourless
_exptl_crystal_density_diffrn 1.379
_exptl_crystal_density_method 'not measured'
_exptl_crystal_description Block
_exptl_crystal_F_000 1352
_exptl_crystal_size_max 0.45
_exptl_crystal_size_mid 0.40
_exptl_crystal_size_min 0.22
_refine_diff_density_max 1.641
_refine_diff_density_min -0.814
_refine_diff_density_rms 0.128
_refine_ls_extinction_method none
_refine_ls_goodness_of_fit_ref 1.118
_refine_ls_hydrogen_treatment constr
_refine_ls_matrix_type full
_refine_ls_number_parameters 647
_refine_ls_number_reflns 12499
_refine_ls_number_restraints 130
_refine_ls_restrained_S_all 1.137
_refine_ls_R_factor_all 0.0826
_refine_ls_R_factor_gt 0.0615
_refine_ls_shift/su_max 0.004
_refine_ls_shift/su_mean 0.000
_refine_ls_structure_factor_coef Fsqd
_refine_ls_weighting_details 'calc w=1/[\s^2^(Fo^2^)+(0.0417P)^2^+16.8629P] where P=(Fo^2^+2Fc^2^)/3'
_refine_ls_weighting_scheme calc
_refine_ls_wR_factor_gt 0.1344
_refine_ls_wR_factor_ref 0.1427
_reflns_number_gt 9810
_reflns_number_total 12499
_reflns_threshold_expression >2sigma(I)
_cod_data_source_file ic100821u_si_002.cif
_cod_data_source_block LHL2047
_cod_original_cell_volume 3104(5)
_cod_database_code 4315970

loop_
_symmetry_equiv_pos_as_xyz
'x, y, z'
'-x, -y, -z'

loop_
_atom_site_label
_atom_site_type_symbol
_atom_site_fract_x
_atom_site_fract_y
_atom_site_fract_z
_atom_site_U_iso_or_equiv
_atom_site_adp_type
_atom_site_occupancy
_atom_site_symmetry_multiplicity
_atom_site_calc_flag
_atom_site_refinement_flags
_atom_site_disorder_assembly
_atom_site_disorder_group
Ru2 Ru 0.84857(4) 0.40643(4) 0.870021(14) 0.01965(12) Uani 1 1 d . . .
Cl1 Cl 0.79490(14) 0.60424(16) 1.02796(5) 0.0334(4) Uani 1 1 d . . .
N4 N 1.0345(5) 0.6111(5) 0.91133(17) 0.0303(12) Uani 1 1 d D . .
C1 C 1.2718(6) 0.7035(6) 0.47801(18) 0.0261(13) Uani 1 1 d . . .
H1A H 1.3675 0.7264 0.4731 0.039 Uiso 1 1 calc R A 2
H1B H 1.2324 0.7204 0.4496 0.039 Uiso 1 1 calc R A 2
H1C H 1.2629 0.6145 0.4860 0.039 Uiso 1 1 calc R A 2
Ru1 Ru 1.15317(4) 0.89677(4) 0.630206(14) 0.01583(11) Uani 1 1 d . B .
P3 P 0.95821(14) 0.77069(14) 0.64723(5) 0.0213(3) Uani 1 1 d . . .
N7 N 1.1656(8) 1.3881(6) 0.5075(2) 0.0552(18) Uani 1 1 d . . .
C2 C 1.1976(6) 0.7804(5) 0.51744(18) 0.0225(12) Uani 1 1 d . B 2
H2A H 1.1033 0.7503 0.5237 0.027 Uiso 1 1 calc R B 2
H2B H 1.1948 0.8682 0.5066 0.027 Uiso 1 1 calc R B 2
Cl3 Cl 1.03889(14) 1.03971(14) 0.68989(5) 0.0259(3) Uani 1 1 d . . .
P8 P 0.67000(17) 0.55155(17) 0.88361(6) 0.0356(4) Uani 1 1 d D . .
C3 C 1.4373(6) 0.5576(6) 0.5603(2) 0.0300(14) Uani 1 1 d . . .
H3A H 1.4539 0.5797 0.5274 0.045 Uiso 1 1 calc R . .
H3B H 1.4370 0.4667 0.5641 0.045 Uiso 1 1 calc R . .
H3C H 1.5087 0.5931 0.5760 0.045 Uiso 1 1 calc R . .
P4 P 1.22894(14) 0.77678(14) 0.68771(5) 0.0208(3) Uani 1 1 d . . .
N5 N 1.1608(8) 0.0853(9) 1.0127(3) 0.084(3) Uani 1 1 d . . .
C4 C 1.3004(6) 0.6100(5) 0.58148(19) 0.0249(13) Uani 1 1 d . B .
H4A H 1.2897 0.5930 0.6152 0.030 Uiso 1 1 calc R . .
H4B H 1.2292 0.5626 0.5690 0.030 Uiso 1 1 calc R . .
P2 P 1.33662(14) 1.03538(13) 0.61217(5) 0.0181(3) Uani 1 1 d . . .
N1 N 1.0554(4) 1.0018(4) 0.57640(14) 0.0158(9) Uani 1 1 d D . .
C5 C 1.4376(5) 0.8438(5) 0.55568(18) 0.0202(12) Uani 1 1 d . B .
H5A H 1.4986 0.8153 0.5777 0.024 Uiso 1 1 calc R . .
H5B H 1.4750 0.8152 0.5245 0.024 Uiso 1 1 calc R . .
P5 P 1.03152(16) 0.26331(15) 0.85508(5) 0.0274(4) Uani 1 1 d D . .
N3 N 0.9502(4) 0.5003(4) 0.92414(14) 0.0192(10) Uani 1 1 d D . .
C6 C 1.4275(5) 0.9853(5) 0.55579(17) 0.0195(11) Uani 1 1 d . . .
H6A H 1.3784 1.0145 0.5304 0.023 Uiso 1 1 calc R . .
H6B H 1.5190 1.0223 0.5508 0.023 Uiso 1 1 calc R . .
P7 P 0.72459(15) 0.29384(16) 0.92833(5) 0.0266(3) Uani 1 1 d D . .
C7 C 1.3001(6) 1.1995(5) 0.5993(2) 0.0258(13) Uani 1 1 d . . .
H7A H 1.3806 1.2361 0.5804 0.031 Uiso 1 1 calc R . .
H7B H 1.2255 1.2019 0.5803 0.031 Uiso 1 1 calc R . .
P6 P 0.76673(17) 0.30108(16) 0.81180(5) 0.0296(4) Uani 1 1 d D . .
C8 C 1.2613(8) 1.2814(6) 0.6415(3) 0.0466(19) Uani 1 1 d . . .
H8A H 1.1869 1.2423 0.6620 0.070 Uiso 1 1 calc R . .
H8B H 1.2329 1.3637 0.6313 0.070 Uiso 1 1 calc R . .
H8C H 1.3393 1.2907 0.6580 0.070 Uiso 1 1 calc R . .
Cl9 Cl 0.96985(17) 0.55107(14) 0.81136(5) 0.0334(4) Uani 1 1 d . . .
N8 N 1.0588(7) 1.3984(6) 0.5448(2) 0.0494(16) Uani 1 1 d . . .
C9 C 1.4721(6) 1.0463(6) 0.6485(2) 0.0257(13) Uani 1 1 d . . .
H9A H 1.4321 1.0770 0.6791 0.031 Uiso 1 1 calc R . .
H9B H 1.5065 0.9611 0.6532 0.031 Uiso 1 1 calc R . .
C10 C 1.5923(6) 1.1295(6) 0.6306(2) 0.0323(14) Uani 1 1 d . . .
H10A H 1.6339 1.1006 0.6003 0.049 Uiso 1 1 calc R . .
H10B H 1.6587 1.1256 0.6523 0.049 Uiso 1 1 calc R . .
H10C H 1.5615 1.2158 0.6278 0.049 Uiso 1 1 calc R . .
P1 P 1.26824(13) 0.77802(13) 0.57259(5) 0.0165(3) Uani 1 1 d . . .
C11 C 0.7299(6) 0.8581(6) 0.7101(2) 0.0321(14) Uani 1 1 d . . .
H11A H 0.7057 0.7728 0.7206 0.048 Uiso 1 1 calc R . .
H11B H 0.6486 0.9102 0.7132 0.048 Uiso 1 1 calc R . .
H11C H 0.7943 0.8921 0.7291 0.048 Uiso 1 1 calc R . .
Cl12 Cl 1.20554(13) 1.09431(13) 0.46727(5) 0.0246(3) Uani 1 1 d . . .
N6 N 1.0450(7) 0.1208(7) 1.0387(3) 0.070(2) Uani 1 1 d . . .
C12 C 0.7934(6) 0.8570(6) 0.6600(2) 0.0314(14) Uani 1 1 d . . .
H12A H 0.8082 0.9445 0.6491 0.038 Uiso 1 1 calc R . .
H12B H 0.7282 0.8196 0.6416 0.038 Uiso 1 1 calc R . .
C13 C 0.7980(8) 0.5720(8) 0.6185(3) 0.061(2) Uani 1 1 d . . .
H13A H 0.8131 0.5184 0.6447 0.091 Uiso 1 1 calc R . .
H13B H 0.7845 0.5201 0.5922 0.091 Uiso 1 1 calc R . .
H13C H 0.7177 0.6236 0.6271 0.091 Uiso 1 1 calc R . .
C14 C 0.9200(6) 0.6558(5) 0.6051(2) 0.0270(13) Uani 1 1 d . . .
H14A H 0.9073 0.7013 0.5763 0.032 Uiso 1 1 calc R . .
H14B H 1.0002 0.6016 0.5979 0.032 Uiso 1 1 calc R . .
N2 N 0.9754(5) 1.1145(5) 0.58902(16) 0.0263(11) Uani 1 1 d D . .
C15 C 0.9733(6) 0.6767(6) 0.6994(2) 0.0307(14) Uani 1 1 d . . .
H15A H 0.9452 0.7266 0.7273 0.037 Uiso 1 1 calc R . .
H15B H 0.9141 0.6025 0.7006 0.037 Uiso 1 1 calc R . .
C16 C 1.1206(6) 0.6359(6) 0.6979(2) 0.0314(14) Uani 1 1 d . . .
H16A H 1.1446 0.5757 0.6728 0.038 Uiso 1 1 calc R . .
H16B H 1.1340 0.5949 0.7275 0.038 Uiso 1 1 calc R . .
C17 C 1.4045(6) 0.7137(6) 0.68249(19) 0.0248(13) Uani 1 1 d . . .
H17A H 1.4361 0.6993 0.6494 0.030 Uiso 1 1 calc R . .
H17B H 1.4632 0.7786 0.6929 0.030 Uiso 1 1 calc R . .
C18 C 1.4249(7) 0.5940(6) 0.7090(3) 0.0410(17) Uani 1 1 d . . .
H18A H 1.3866 0.6036 0.7415 0.062 Uiso 1 1 calc R . .
H18B H 1.5216 0.5760 0.7070 0.062 Uiso 1 1 calc R . .
H18C H 1.3797 0.5251 0.6958 0.062 Uiso 1 1 calc R . .
C19 C 1.2062(7) 0.8331(7) 0.7474(2) 0.0367(16) Uani 1 1 d . . .
H19A H 1.1108 0.8587 0.7555 0.044 Uiso 1 1 calc R . .
H19B H 1.2224 0.7623 0.7681 0.044 Uiso 1 1 calc R . .
C20 C 1.2924(8) 0.9376(7) 0.7570(3) 0.0476(19) Uani 1 1 d . . .
H20A H 1.3870 0.9172 0.7465 0.071 Uiso 1 1 calc R . .
H20B H 1.2804 0.9526 0.7903 0.071 Uiso 1 1 calc R . .
H20C H 1.2671 1.0127 0.7407 0.071 Uiso 1 1 calc R . .
C21 C 1.2697(10) 0.3566(11) 0.7939(3) 0.031(2) Uani 0.60 1 d PU C 2
H21A H 1.2918 0.2752 0.7799 0.047 Uiso 0.60 1 calc PR C 2
H21B H 1.3517 0.4073 0.7917 0.047 Uiso 0.60 1 calc PR C 2
H21C H 1.2032 0.3991 0.7774 0.047 Uiso 0.60 1 calc PR C 2
C22 C 1.2105(10) 0.3377(11) 0.8450(4) 0.024(2) Uani 0.60 1 d PU C 2
H22A H 1.2065 0.4197 0.8603 0.029 Uiso 0.60 1 calc PR C 2
H22B H 1.2727 0.2839 0.8601 0.029 Uiso 0.60 1 calc PR C 2
C23 C 1.1811(8) 0.0554(7) 0.8846(2) 0.049(2) Uani 1 1 d . . .
H23A H 1.1438 -0.0075 0.8659 0.073 Uiso 1 1 calc R C .
H23B H 1.2089 0.0152 0.9121 0.073 Uiso 1 1 calc R . .
H23C H 1.2594 0.0952 0.8663 0.073 Uiso 1 1 calc R . .
C24 C 1.0728(6) 0.1548(6) 0.8994(2) 0.0344(15) Uani 1 1 d . C .
H24A H 1.1032 0.2039 0.9244 0.041 Uiso 1 1 calc R . .
H24B H 0.9889 0.1112 0.9126 0.041 Uiso 1 1 calc R . .
C25 C 1.0228(9) 0.1804(9) 0.8036(3) 0.022(2) Uiso 0.60 1 d PD C 2
H25A H 1.0580 0.2317 0.7762 0.026 Uiso 0.60 1 calc PR C 2
H25B H 1.0759 0.1023 0.8033 0.026 Uiso 0.60 1 calc PR C 2
C26 C 0.8725(8) 0.1517(8) 0.8039(3) 0.0201(19) Uiso 0.60 1 d PD C 2
H26A H 0.8420 0.0920 0.8294 0.024 Uiso 0.60 1 calc PR C 2
H26B H 0.8592 0.1124 0.7745 0.024 Uiso 0.60 1 calc PR C 2
C27 C 0.8101(12) 0.3695(11) 0.7530(3) 0.036(2) Uani 0.60 1 d PDU C 2
H27A H 0.8076 0.4617 0.7545 0.043 Uiso 0.60 1 calc PR C 2
H27B H 0.9024 0.3439 0.7398 0.043 Uiso 0.60 1 calc PR C 2
C28 C 0.6983(16) 0.3196(15) 0.7193(4) 0.057(3) Uani 0.60 1 d PDU C 2
H28A H 0.6110 0.3048 0.7383 0.085 Uiso 0.60 1 calc PR C 2
H28B H 0.7309 0.2419 0.7045 0.085 Uiso 0.60 1 calc PR C 2
H28C H 0.6879 0.3832 0.6956 0.085 Uiso 0.60 1 calc PR C 2
C29 C 0.5926(7) 0.2406(8) 0.8182(3) 0.054(2) Uani 1 1 d . C 2
H29A H 0.5562 0.2415 0.8515 0.064 Uiso 1 1 calc R C 2
H29B H 0.5379 0.2998 0.8023 0.064 Uiso 1 1 calc R C 2
C30 C 0.5702(8) 0.1106(9) 0.8005(3) 0.068(3) Uani 1 1 d . . .
H30A H 0.6006 0.1085 0.7672 0.102 Uiso 1 1 calc R C 2
H30B H 0.4739 0.0901 0.8065 0.102 Uiso 1 1 calc R C 2
H30C H 0.6215 0.0497 0.8164 0.102 Uiso 1 1 calc R C 2
C31 C 0.5017(14) 0.1277(15) 0.9375(5) 0.039(4) Uiso 0.45 1 d PD C 2
H31A H 0.4883 0.1339 0.9712 0.058 Uiso 0.45 1 calc PR C 2
H31B H 0.4737 0.0448 0.9288 0.058 Uiso 0.45 1 calc PR C 2
H31C H 0.4474 0.1915 0.9243 0.058 Uiso 0.45 1 calc PR C 2
C32A C 0.6988(12) 0.1177(10) 0.9208(4) 0.026(3) Uiso 0.55 1 d PD C 1
H32A H 0.7177 0.0997 0.8874 0.031 Uiso 0.55 1 calc PR C 1
H32B H 0.7671 0.0726 0.9362 0.031 Uiso 0.55 1 calc PR C 1
C33 C 0.7132(7) 0.2124(6) 1.0231(2) 0.0379(16) Uani 1 1 d . . .
H33A H 0.6223 0.2480 1.0292 0.057 Uiso 1 1 calc R C .
H33B H 0.7580 0.2195 1.0507 0.057 Uiso 1 1 calc R . .
H33C H 0.7071 0.1243 1.0152 0.057 Uiso 1 1 calc R . .
C34 C 0.7947(6) 0.2833(6) 0.98278(19) 0.0268(13) Uani 1 1 d . C .
H34A H 0.8846 0.2435 0.9765 0.032 Uiso 1 1 calc R . .
H34B H 0.8089 0.3693 0.9930 0.032 Uiso 1 1 calc R . .
C37 C 0.6101(16) 0.6126(15) 0.8253(6) 0.038(3) Uani 0.45 1 d PU D 1
H37A H 0.6866 0.6556 0.8065 0.045 Uiso 0.45 1 calc PR D 1
H37B H 0.5859 0.5399 0.8077 0.045 Uiso 0.45 1 calc PR D 1
C38 C 0.4899(17) 0.7016(17) 0.8321(6) 0.050(4) Uani 0.45 1 d PU D 1
H38A H 0.4205 0.6676 0.8559 0.075 Uiso 0.45 1 calc PR D 1
H38B H 0.4525 0.7112 0.8029 0.075 Uiso 0.45 1 calc PR D 1
H38C H 0.5195 0.7830 0.8416 0.075 Uiso 0.45 1 calc PR D 1
C39 C 0.7036(6) 0.7068(6) 0.9040(2) 0.0306(14) Uani 1 1 d . D .
H39A H 0.6174 0.7425 0.9189 0.037 Uiso 1 1 calc R . .
H39B H 0.7640 0.6981 0.9280 0.037 Uiso 1 1 calc R . .
C40 C 0.7667(10) 0.7987(7) 0.8677(4) 0.079(3) Uani 1 1 d . . .
H40A H 0.8500 0.7632 0.8514 0.119 Uiso 1 1 calc R D .
H40B H 0.7875 0.8763 0.8825 0.119 Uiso 1 1 calc R . .
H40C H 0.7035 0.8162 0.8456 0.119 Uiso 1 1 calc R . .
C27A C 0.7282(19) 0.3944(14) 0.7583(4) 0.034(3) Uani 0.40 1 d PDU C 1
H27C H 0.6304 0.4123 0.7605 0.041 Uiso 0.40 1 calc PR C 1
H27D H 0.7780 0.4744 0.7555 0.041 Uiso 0.40 1 calc PR C 1
C28A C 0.7785(18) 0.3041(17) 0.7132(5) 0.030(3) Uani 0.40 1 d PDU C 1
H28D H 0.7995 0.2204 0.7242 0.046 Uiso 0.40 1 calc PR C 1
H28E H 0.8592 0.3403 0.6950 0.046 Uiso 0.40 1 calc PR C 1
H28F H 0.7063 0.2986 0.6938 0.046 Uiso 0.40 1 calc PR C 1
C37A C 0.5345(13) 0.5674(14) 0.8492(5) 0.042(3) Uani 0.55 1 d PU D 2
H37C H 0.5743 0.5986 0.8183 0.051 Uiso 0.55 1 calc PR D 2
H37D H 0.4997 0.4825 0.8450 0.051 Uiso 0.55 1 calc PR D 2
C38A C 0.4123(13) 0.6505(15) 0.8655(5) 0.052(4) Uani 0.55 1 d PU D 2
H38D H 0.3701 0.6220 0.8962 0.079 Uiso 0.55 1 calc PR D 2
H38E H 0.3467 0.6456 0.8436 0.079 Uiso 0.55 1 calc PR D 2
H38F H 0.4422 0.7371 0.8673 0.079 Uiso 0.55 1 calc PR D 2
C22A C 1.1661(14) 0.3043(14) 0.8136(5) 0.026(3) Uani 0.40 1 d PU C 1
H22C H 1.2213 0.2299 0.8040 0.031 Uiso 0.40 1 calc PR C 1
H22D H 1.1330 0.3412 0.7860 0.031 Uiso 0.40 1 calc PR C 1
C21A C 1.2475(18) 0.3966(17) 0.8350(7) 0.034(4) Uani 0.40 1 d PU C 1
H21D H 1.1889 0.4643 0.8480 0.051 Uiso 0.40 1 calc PR C 1
H21E H 1.3179 0.4307 0.8116 0.051 Uiso 0.40 1 calc PR C 1
H21F H 1.2895 0.3557 0.8597 0.051 Uiso 0.40 1 calc PR C 1
C31A C 0.5574(12) 0.0621(13) 0.9396(5) 0.042(3) Uiso 0.55 1 d PD C 1
H31D H 0.5372 0.0772 0.9729 0.063 Uiso 0.55 1 calc PR C 1
H31E H 0.5579 -0.0279 0.9342 0.063 Uiso 0.55 1 calc PR C 1
H31F H 0.4885 0.1021 0.9236 0.063 Uiso 0.55 1 calc PR C 1
C32 C 0.6534(13) 0.1479(12) 0.9188(5) 0.025(3) Uiso 0.45 1 d PD C 2
H32C H 0.6656 0.1341 0.8850 0.030 Uiso 0.45 1 calc PR C 2
H32D H 0.7060 0.0827 0.9327 0.030 Uiso 0.45 1 calc PR C 2
C35 C 0.5518(12) 0.3531(14) 0.9423(5) 0.034(4) Uani 0.55 1 d PD C 2
H35A H 0.4949 0.3267 0.9190 0.041 Uiso 0.55 1 calc PR C 2
H35B H 0.5103 0.3231 0.9732 0.041 Uiso 0.55 1 calc PR C 2
C36 C 0.5689(12) 0.4959(13) 0.9413(4) 0.034(3) Uani 0.55 1 d PD C 2
H36A H 0.6167 0.5210 0.9672 0.041 Uiso 0.55 1 calc PR C 2
H36B H 0.4790 0.5362 0.9454 0.041 Uiso 0.55 1 calc PR C 2
C36A C 0.5270(13) 0.4858(15) 0.9142(6) 0.044(4) Uani 0.45 1 d PD C 1
H36C H 0.4653 0.5508 0.9286 0.052 Uiso 0.45 1 calc PR C 1
H36D H 0.4784 0.4345 0.8940 0.052 Uiso 0.45 1 calc PR C 1
C35A C 0.5817(15) 0.405(2) 0.9508(5) 0.034(5) Uani 0.45 1 d PD C 1
H35C H 0.5063 0.3554 0.9673 0.041 Uiso 0.45 1 calc PR C 1
H35D H 0.6144 0.4608 0.9736 0.041 Uiso 0.45 1 calc PR C 1
C25A C 0.9607(15) 0.1321(13) 0.8186(5) 0.028(3) Uiso 0.40 1 d PD C 1
H25C H 1.0369 0.0859 0.8014 0.034 Uiso 0.40 1 calc PR C 1
H25D H 0.9066 0.0724 0.8397 0.034 Uiso 0.40 1 calc PR C 1
C26A C 0.8718(8) 0.1881(9) 0.7841(3) 0.020(3) Uiso 0.40 1 d PD C 1
H26C H 0.8169 0.1216 0.7728 0.024 Uiso 0.40 1 calc PR C 1
H26D H 0.9296 0.2258 0.7573 0.024 Uiso 0.40 1 calc PR C 1
H1N H 1.1158 1.0217 0.5504 0.024 Uiso 1 1 d RD . .
H4N H 0.8851 1.0992 0.5795 0.024 Uiso 1 1 d RD . .
H7N H 1.1213 0.5882 0.9209 0.024 Uiso 1 1 d RD . .
H3N H 0.9508 1.1115 0.6226 0.024 Uiso 1 1 d RD . .
H8N H 1.0550 0.6086 0.8768 0.024 Uiso 1 1 d RD . .
H2N H 1.0147 0.9452 0.5633 0.024 Uiso 1 1 d RD . .
H5N H 1.0078 0.4472 0.9398 0.024 Uiso 1 1 d RD . .
H6N H 0.8957 0.5298 0.9477 0.024 Uiso 1 1 d RD . .

loop_
_atom_site_aniso_label
_atom_site_aniso_U_11
_atom_site_aniso_U_22
_atom_site_aniso_U_33
_atom_site_aniso_U_23
_atom_site_aniso_U_13
_atom_site_aniso_U_12
Ru2 0.0177(2) 0.0272(3) 0.0137(2) -0.00255(18) -0.00039(17) 0.00580(18)
Cl1 0.0191(7) 0.0572(11) 0.0251(7) -0.0135(7) -0.0058(6) 0.0079(7)
N4 0.039(3) 0.023(3) 0.028(3) -0.001(2) 0.000(2) -0.008(2)
C1 0.036(3) 0.028(3) 0.014(3) -0.002(2) -0.001(2) 0.000(3)
Ru1 0.0114(2) 0.0232(2) 0.0124(2) 0.00012(17) 0.00017(16) 0.00080(17)
P3 0.0149(7) 0.0287(8) 0.0191(7) 0.0052(6) 0.0009(6) -0.0026(6)
N7 0.080(5) 0.042(4) 0.046(4) 0.006(3) -0.021(4) -0.007(3)
C2 0.023(3) 0.024(3) 0.021(3) 0.002(2) -0.003(2) -0.003(2)
Cl3 0.0245(7) 0.0331(8) 0.0187(7) -0.0038(6) 0.0024(5) 0.0060(6)
P8 0.0252(9) 0.0367(10) 0.0494(11) -0.0175(8) -0.0193(8) 0.0154(7)
C3 0.033(3) 0.024(3) 0.031(3) 0.000(3) 0.004(3) 0.009(3)
P4 0.0183(7) 0.0298(8) 0.0139(7) -0.0004(6) -0.0010(5) 0.0053(6)
N5 0.066(5) 0.130(8) 0.062(5) -0.052(5) -0.027(4) 0.038(5)
C4 0.031(3) 0.023(3) 0.021(3) -0.003(2) -0.004(2) 0.000(2)
P2 0.0158(7) 0.0195(7) 0.0192(7) -0.0001(6) -0.0032(5) -0.0011(5)
N1 0.015(2) 0.016(2) 0.016(2) 0.0002(17) -0.0020(17) 0.0017(17)
C5 0.015(3) 0.027(3) 0.018(3) -0.005(2) 0.000(2) -0.002(2)
P5 0.0282(8) 0.0299(9) 0.0211(7) 0.0015(6) 0.0067(6) 0.0128(7)
N3 0.020(2) 0.023(3) 0.014(2) -0.0018(18) 0.0005(18) -0.0003(19)
C6 0.014(3) 0.029(3) 0.015(3) 0.001(2) 0.001(2) -0.003(2)
P7 0.0154(7) 0.0430(10) 0.0199(7) -0.0021(7) 0.0034(6) -0.0019(7)
C7 0.022(3) 0.025(3) 0.030(3) 0.003(3) -0.003(2) 0.000(2)
P6 0.0355(9) 0.0334(9) 0.0193(7) -0.0084(6) -0.0009(7) -0.0012(7)
C8 0.053(5) 0.024(4) 0.058(5) -0.007(3) 0.011(4) 0.003(3)
Cl9 0.0464(10) 0.0328(9) 0.0175(7) 0.0027(6) 0.0070(6) 0.0058(7)
N8 0.049(4) 0.042(4) 0.061(4) 0.004(3) -0.022(3) -0.002(3)
C9 0.027(3) 0.029(3) 0.023(3) -0.002(2) -0.009(2) -0.005(3)
C10 0.028(3) 0.037(4) 0.033(3) 0.001(3) -0.008(3) -0.005(3)
P1 0.0134(7) 0.0217(7) 0.0137(6) -0.0002(5) 0.0002(5) 0.0000(5)
C11 0.023(3) 0.045(4) 0.027(3) -0.009(3) 0.001(3) 0.003(3)
Cl12 0.0169(6) 0.0314(8) 0.0254(7) 0.0055(6) -0.0037(5) -0.0019(6)
N6 0.053(5) 0.078(5) 0.075(5) -0.037(4) 0.011(4) -0.019(4)
C12 0.017(3) 0.045(4) 0.031(3) 0.007(3) -0.001(2) 0.001(3)
C13 0.055(5) 0.081(6) 0.047(5) 0.011(4) -0.009(4) -0.046(5)
C14 0.024(3) 0.024(3) 0.033(3) 0.003(3) -0.002(3) -0.008(2)
N2 0.024(3) 0.029(3) 0.026(3) 0.001(2) -0.003(2) 0.007(2)
C15 0.025(3) 0.040(4) 0.026(3) 0.012(3) 0.000(3) 0.002(3)
C16 0.022(3) 0.044(4) 0.026(3) 0.010(3) 0.005(2) 0.005(3)
C17 0.017(3) 0.035(3) 0.021(3) 0.003(2) -0.001(2) 0.001(2)
C18 0.024(3) 0.038(4) 0.060(5) 0.011(3) -0.003(3) 0.007(3)
C19 0.031(4) 0.059(5) 0.021(3) -0.006(3) -0.005(3) 0.010(3)
C20 0.045(4) 0.057(5) 0.039(4) -0.010(4) 0.000(3) 0.001(4)
C21 0.012(4) 0.048(6) 0.032(5) 0.003(5) 0.003(4) -0.003(4)
C22 0.018(5) 0.028(6) 0.027(5) -0.003(4) -0.003(4) -0.005(4)
C23 0.058(5) 0.055(5) 0.032(4) 0.000(3) -0.004(3) 0.036(4)
C24 0.027(3) 0.051(4) 0.026(3) -0.005(3) -0.005(3) 0.016(3)
C27 0.040(6) 0.048(6) 0.022(5) -0.010(4) -0.006(5) 0.009(5)
C28 0.077(9) 0.072(8) 0.021(5) -0.010(6) -0.005(7) -0.010(8)
C29 0.026(4) 0.092(6) 0.047(4) -0.043(4) -0.016(3) 0.017(4)
C30 0.027(4) 0.097(7) 0.079(6) -0.045(5) 0.001(4) -0.016(4)
C33 0.048(4) 0.041(4) 0.020(3) -0.001(3) 0.007(3) -0.010(3)
C34 0.030(3) 0.030(3) 0.019(3) 0.000(2) 0.003(2) -0.004(3)
C37 0.030(7) 0.046(8) 0.043(7) -0.025(6) -0.026(6) 0.021(6)
C38 0.044(8) 0.063(9) 0.049(8) -0.019(7) -0.029(7) 0.025(7)
C39 0.031(3) 0.033(4) 0.028(3) -0.005(3) -0.006(3) 0.011(3)
C40 0.091(7) 0.034(5) 0.095(7) 0.010(5) 0.050(6) 0.021(5)
C27A 0.036(7) 0.043(7) 0.023(6) -0.021(5) 0.001(6) -0.003(7)
C28A 0.028(8) 0.046(8) 0.019(7) -0.013(6) -0.005(7) 0.015(7)
C37A 0.030(6) 0.058(7) 0.045(7) -0.021(6) -0.023(5) 0.023(5)
C38A 0.033(7) 0.081(9) 0.051(7) -0.031(7) -0.029(6) 0.032(6)
C22A 0.020(6) 0.023(6) 0.033(6) -0.001(5) 0.001(5) 0.004(5)
C21A 0.029(8) 0.030(8) 0.042(8) -0.005(7) -0.005(7) -0.002(7)
C35 0.011(7) 0.063(11) 0.029(8) -0.012(7) -0.002(5) -0.002(6)
C36 0.013(6) 0.053(9) 0.037(8) -0.011(7) -0.002(5) 0.002(6)
C36A 0.020(8) 0.052(11) 0.060(11) -0.005(9) -0.012(8) 0.014(7)
C35A 0.010(8) 0.078(18) 0.013(8) -0.011(10) 0.005(6) -0.004(9)

loop_
_atom_type_symbol
_atom_type_description
_atom_type_scat_dispersion_real
_atom_type_scat_dispersion_imag
_atom_type_scat_source
C C 0.0033 0.0016 'International Tables Vol C Tables 4.2.6.8 and 6.1.1.4'
H H 0.0000 0.0000 'International Tables Vol C Tables 4.2.6.8 and 6.1.1.4'
N N 0.0061 0.0033 'International Tables Vol C Tables 4.2.6.8 and 6.1.1.4'
P P 0.1023 0.0942 'International Tables Vol C Tables 4.2.6.8 and 6.1.1.4'
Cl Cl 0.1484 0.1585 'International Tables Vol C Tables 4.2.6.8 and 6.1.1.4'
Ru Ru -1.2594 0.8363 'International Tables Vol C Tables 4.2.6.8 and 6.1.1.4'

loop_
_geom_angle_atom_site_label_1
_geom_angle_atom_site_label_2
_geom_angle_atom_site_label_3
_geom_angle
_geom_angle_site_symmetry_1
_geom_angle_site_symmetry_3
_geom_angle_publ_flag
N3 Ru2 P7 88.03(14) . . ?
N3 Ru2 P6 173.85(12) . . ?
P7 Ru2 P6 94.49(9) . . ?
N3 Ru2 P8 89.05(13) . . ?
P7 Ru2 P8 84.05(9) . . ?
P6 Ru2 P8 96.78(8) . . ?
N3 Ru2 P5 90.85(13) . . ?
P7 Ru2 P5 97.26(8) . . ?
P6 Ru2 P5 83.27(8) . . ?
P8 Ru2 P5 178.68(7) . . ?
N3 Ru2 Cl9 88.70(14) . . ?
P7 Ru2 Cl9 173.10(6) . . ?
P6 Ru2 Cl9 89.38(9) . . ?
P8 Ru2 Cl9 89.82(9) . . ?
P5 Ru2 Cl9 88.86(8) . . ?
N1 Ru1 P1 89.18(13) . . ?
N1 Ru1 P4 173.10(11) . . ?
P1 Ru1 P4 92.53(9) . . ?
N1 Ru1 P2 86.39(13) . . ?
P1 Ru1 P2 84.02(8) . . ?
P4 Ru1 P2 100.44(8) . . ?
N1 Ru1 P3 89.99(13) . . ?
P1 Ru1 P3 98.44(8) . . ?
P4 Ru1 P3 83.14(8) . . ?
P2 Ru1 P3 175.61(5) . . ?
N1 Ru1 Cl3 88.99(13) . . ?
P1 Ru1 Cl3 175.52(5) . . ?
P4 Ru1 Cl3 89.77(9) . . ?
P2 Ru1 Cl3 91.78(8) . . ?
P3 Ru1 Cl3 85.65(8) . . ?
C14 P3 C15 103.9(3) . . ?
C14 P3 C12 102.2(3) . . ?
C15 P3 C12 105.6(3) . . ?
C14 P3 Ru1 119.38(19) . . ?
C15 P3 Ru1 108.6(2) . . ?
C12 P3 Ru1 115.7(2) . . ?
C1 C2 P1 116.9(4) . . ?
C36A P8 C37A 71.9(8) . . ?
C36A P8 C39 112.2(7) . . ?
C37A P8 C39 107.0(5) . . ?
C36A P8 C36 29.6(6) . . ?
C37A P8 C36 99.7(7) . . ?
C39 P8 C36 94.9(4) . . ?
C36A P8 C37 104.2(8) . . ?
C37A P8 C37 32.3(6) . . ?
C39 P8 C37 94.7(5) . . ?
C36 P8 C37 131.3(7) . . ?
C36A P8 Ru2 112.0(5) . . ?
C37A P8 Ru2 124.8(4) . . ?
C39 P8 Ru2 119.4(2) . . ?
C36 P8 Ru2 104.1(5) . . ?
C37 P8 Ru2 112.0(4) . . ?
C19 P4 C16 97.6(3) . . ?
C19 P4 C17 101.1(3) . . ?
C16 P4 C17 104.0(3) . . ?
C19 P4 Ru1 119.6(2) . . ?
C16 P4 Ru1 108.4(2) . . ?
C17 P4 Ru1 122.46(19) . . ?
C3 C4 P1 117.8(4) . . ?
C9 P2 C7 103.3(3) . . ?
C9 P2 C6 103.0(3) . . ?
C7 P2 C6 101.1(3) . . ?
C9 P2 Ru1 122.1(2) . . ?
C7 P2 Ru1 118.3(2) . . ?
C6 P2 Ru1 106.21(18) . . ?
N2 N1 Ru1 120.1(3) . . ?
C6 C5 P1 108.8(4) . . ?
C22A P5 C25 70.0(6) . . ?
C22A P5 C24 114.8(5) . . ?
C25 P5 C24 108.9(4) . . ?
C22A P5 C22 35.4(6) . . ?
C25 P5 C22 103.6(4) . . ?
C24 P5 C22 94.0(4) . . ?
C22A P5 C25A 95.8(7) . . ?
C25 P5 C25A 26.4(5) . . ?
C24 P5 C25A 93.7(5) . . ?
C22 P5 C25A 127.4(6) . . ?
C22A P5 Ru2 118.2(5) . . ?
C25 P5 Ru2 111.2(3) . . ?
C24 P5 Ru2 121.3(2) . . ?
C22 P5 Ru2 115.5(4) . . ?
C25A P5 Ru2 103.9(4) . . ?
N4 N3 Ru2 119.4(3) . . ?
C5 C6 P2 109.1(4) . . ?
C32 P7 C34 107.9(5) . . ?
C32 P7 C35 87.5(7) . . ?
C34 P7 C35 106.6(5) . . ?
C32 P7 C35A 108.3(8) . . ?
C34 P7 C35A 95.1(5) . . ?
C35 P7 C35A 21.4(5) . . ?
C32 P7 C32A 16.9(5) . . ?
C34 P7 C32A 97.3(4) . . ?
C35 P7 C32A 103.2(6) . . ?
C35A P7 C32A 123.4(8) . . ?
C32 P7 Ru2 122.1(5) . . ?
C34 P7 Ru2 116.0(2) . . ?
C35 P7 Ru2 112.5(5) . . ?
C35A P7 Ru2 103.5(6) . . ?
C32A P7 Ru2 119.3(3) . . ?
C8 C7 P2 115.5(4) . . ?
C26A P6 C29 107.6(4) . . ?
C26A P6 C27 77.7(5) . . ?
C29 P6 C27 109.0(4) . . ?
C26A P6 C26 21.2(3) . . ?
C29 P6 C26 102.4(4) . . ?
C27 P6 C26 98.8(5) . . ?
C26A P6 C27A 98.9(5) . . ?
C29 P6 C27A 88.2(6) . . ?
C27 P6 C27A 26.1(5) . . ?
C26 P6 C27A 119.7(5) . . ?
C26A P6 Ru2 116.4(3) . . ?
C29 P6 Ru2 122.0(2) . . ?
C27 P6 Ru2 115.6(4) . . ?
C26 P6 Ru2 105.2(3) . . ?
C27A P6 Ru2 118.5(5) . . ?
C10 C9 P2 117.1(4) . . ?
C5 P1 C2 102.5(3) . . ?
C5 P1 C4 103.7(3) . . ?
C2 P1 C4 102.5(3) . . ?
C5 P1 Ru1 109.31(19) . . ?
C2 P1 Ru1 115.2(2) . . ?
C4 P1 Ru1 121.53(19) . . ?
C11 C12 P3 116.2(4) . . ?
C13 C14 P3 117.7(5) . . ?
C16 C15 P3 108.5(4) . . ?
C15 C16 P4 108.2(4) . . ?
C18 C17 P4 116.9(4) . . ?
C20 C19 P4 116.4(5) . . ?
C21 C22 P5 114.7(7) . . ?
C23 C24 P5 117.2(5) . . ?
C26 C25 P5 105.3(6) . . ?
C25 C26 P6 110.8(6) . . ?
C28 C27 P6 109.1(8) . . ?
C30 C29 P6 118.2(5) . . ?
C31A C32A P7 117.5(9) . . ?
C33 C34 P7 117.7(5) . . ?
C38 C37 P8 114.4(11) . . ?
C40 C39 P8 116.1(5) . . ?
C28A C27A P6 105.7(10) . . ?
C38A C37A P8 120.1(9) . . ?
C21A C22A P5 106.7(12) . . ?
C31 C32 P7 117.5(10) . . ?
C36 C35 P7 104.0(9) . . ?
C35 C36 P8 110.7(9) . . ?
C35A C36A P8 103.6(11) . . ?
C36A C35A P7 115.6(10) . . ?
C26A C25A P5 111.2(8) . . ?
C25A C26A P6 109.1(7) . . ?

loop_
_geom_bond_atom_site_label_1
_geom_bond_atom_site_label_2
_geom_bond_distance
_geom_bond_site_symmetry_2
_geom_bond_publ_flag
Ru2 N3 2.247(5) . ?
Ru2 P7 2.293(2) . ?
Ru2 P6 2.301(2) . ?
Ru2 P8 2.362(2) . ?
Ru2 P5 2.383(2) . ?
Ru2 Cl9 2.483(2) . ?
N4 N3 1.472(7) . ?
C1 C2 1.532(8) . ?
Ru1 N1 2.250(4) . ?
Ru1 P1 2.303(2) . ?
Ru1 P4 2.309(2) . ?
Ru1 P2 2.362(2) . ?
Ru1 P3 2.367(2) . ?
Ru1 Cl3 2.494(2) . ?
P3 C14 1.833(6) . ?
P3 C15 1.838(6) . ?
P3 C12 1.883(6) . ?
N7 N8 1.421(10) . ?
C2 P1 1.847(6) . ?
P8 C36A 1.725(13) . ?
P8 C37A 1.803(11) . ?
P8 C39 1.824(7) . ?
P8 C36 1.930(12) . ?
P8 C37 1.984(15) . ?
C3 C4 1.532(8) . ?
P4 C19 1.839(6) . ?
P4 C16 1.857(7) . ?
P4 C17 1.868(6) . ?
N5 N6 1.352(10) . ?
C4 P1 1.849(6) . ?
P2 C9 1.838(6) . ?
P2 C7 1.839(6) . ?
P2 C6 1.855(5) . ?
N1 N2 1.471(6) . ?
C5 C6 1.521(8) . ?
C5 P1 1.838(5) . ?
P5 C22A 1.736(14) . ?
P5 C25 1.771(8) . ?
P5 C24 1.815(6) . ?
P5 C22 1.946(11) . ?
P5 C25A 1.969(12) . ?
P7 C32 1.763(12) . ?
P7 C34 1.827(6) . ?
P7 C35 1.835(12) . ?
P7 C35A 1.912(14) . ?
P7 C32A 1.926(10) . ?
C7 C8 1.529(9) . ?
P6 C26A 1.736(8) . ?
P6 C29 1.845(8) . ?
P6 C27 1.853(10) . ?
P6 C26 1.916(9) . ?
P6 C27A 1.925(14) . ?
C9 C10 1.527(8) . ?
C11 C12 1.515(8) . ?
C13 C14 1.520(9) . ?
C15 C16 1.532(8) . ?
C17 C18 1.517(9) . ?
C19 C20 1.470(10) . ?
C21 C22 1.540(14) . ?
C23 C24 1.541(9) . ?
C25 C26 1.535(11) . ?
C27 C28 1.682(14) . ?
C29 C30 1.522(11) . ?
C31 C32 1.556(15) . ?
C32A C31A 1.561(13) . ?
C33 C34 1.529(8) . ?
C37 C38 1.53(2) . ?
C39 C40 1.509(10) . ?
C27A C28A 1.669(15) . ?
C37A C38A 1.537(17) . ?
C22A C21A 1.48(2) . ?
C35 C36 1.540(14) . ?
C36A C35A 1.522(16) . ?
C25A C26A 1.547(13) . ?
